data_7053356
loop_
_publ_author_name
'Kurjatschij, Sandra'
'Seichter, Wilhelm'
'Weber, Edwin'

_publ_section_title
;
 Synthesis and structures of crystalline solvates formed of pyridinium
 N-phenoxide (Reichardt's-type) betaine dyes and alcohols
;
_journal_issue 7
_journal_name_full 'New Journal of Chemistry'
_journal_page_first 1465
_journal_paper_doi 10.1039/b9nj00540d
_journal_volume 34
_journal_year 2010
_chemical_formula_moiety 'C41 H29 N O, C2 H6 O'
_chemical_formula_sum 'C43 H35 N O2'
_chemical_formula_weight 597.72
_chemical_name_systematic
;
?
;
_space_group_IT_number 14
_symmetry_cell_setting monoclinic
_symmetry_space_group_name_Hall '-P 2yn'
_symmetry_space_group_name_H-M 'P 1 21/n 1'
_atom_sites_solution_hydrogens geom
_atom_sites_solution_primary direct
_atom_sites_solution_secondary difmap
_audit_creation_method SHELXL-97
_cell_angle_alpha 90.00
_cell_angle_beta 102.607(2)
_cell_angle_gamma 90.00
_cell_formula_units_Z 4
_cell_length_a 10.1428(3)
_cell_length_b 19.0295(6)
_cell_length_c 17.0312(5)
_cell_measurement_reflns_used 9957
_cell_measurement_temperature 90(2)
_cell_measurement_theta_max 35.84
_cell_measurement_theta_min 2.32
_cell_volume 3207.98(17)
_computing_cell_refinement 'SAINT-NT (Bruker, 2004)'
_computing_data_collection 'Kappa APEX2 (Bruker-AXS, 2004)'
_computing_data_reduction SAINT
_computing_molecular_graphics 'ORTEP-3 (Farrugia)'
_computing_publication_material SHELXTL
_computing_structure_refinement 'SHELXL-97 (Sheldrick, 1997)'
_computing_structure_solution 'SHELXS-97 (Sheldrick, 1990)'
_diffrn_ambient_temperature 90(2)
_diffrn_measured_fraction_theta_full 0.995
_diffrn_measured_fraction_theta_max 0.995
_diffrn_measurement_device_type 'CCD area detector'
_diffrn_measurement_method 'phi and omega scans'
_diffrn_radiation_monochromator graphite
_diffrn_radiation_source 'fine-focus sealed tube'
_diffrn_radiation_type MoK\a
_diffrn_radiation_wavelength 0.71073
_diffrn_reflns_av_R_equivalents 0.0354
_diffrn_reflns_av_sigmaI/netI 0.0321
_diffrn_reflns_limit_h_max 13
_diffrn_reflns_limit_h_min -13
_diffrn_reflns_limit_k_max 18
_diffrn_reflns_limit_k_min -26
_diffrn_reflns_limit_l_max 23
_diffrn_reflns_limit_l_min -23
_diffrn_reflns_number 41306
_diffrn_reflns_theta_full 29.10
_diffrn_reflns_theta_max 29.10
_diffrn_reflns_theta_min 1.63
_diffrn_standards_decay_% <1%
_exptl_absorpt_coefficient_mu 0.075
_exptl_absorpt_correction_T_max 0.9714
_exptl_absorpt_correction_T_min 0.9328
_exptl_absorpt_correction_type multi-scan
_exptl_absorpt_process_details 'SADABS (Sheldrick, 2004)'
_exptl_crystal_colour violet
_exptl_crystal_density_diffrn 1.238
_exptl_crystal_density_method 'not measured'
_exptl_crystal_description block
_exptl_crystal_F_000 1264
_exptl_crystal_size_max 0.51
_exptl_crystal_size_mid 0.51
_exptl_crystal_size_min 0.39
_refine_diff_density_max 0.380
_refine_diff_density_min -0.350
_refine_diff_density_rms 0.098
_refine_ls_extinction_method none
_refine_ls_goodness_of_fit_ref 1.100
_refine_ls_hydrogen_treatment constr
_refine_ls_matrix_type full
_refine_ls_number_parameters 417
_refine_ls_number_reflns 8560
_refine_ls_number_restraints 0
_refine_ls_restrained_S_all 1.100
_refine_ls_R_factor_all 0.0653
_refine_ls_R_factor_gt 0.0471
_refine_ls_shift/su_max 0.000
_refine_ls_shift/su_mean 0.000
_refine_ls_structure_factor_coef Fsqd
_refine_ls_weighting_details 'calc w=1/[\s^2^(Fo^2^)+(0.0815P)^2^+1.3308P] where P=(Fo^2^+2Fc^2^)/3'
_refine_ls_weighting_scheme calc
_refine_ls_wR_factor_gt 0.1310
_refine_ls_wR_factor_ref 0.1538
_reflns_number_gt 6809
_reflns_number_total 8560
_reflns_threshold_expression >2sigma(I)
_cod_data_source_file b9nj00540d.txt
_cod_data_source_block kurj13fin
_cod_depositor_comments
;
The following automatic conversions were performed:

'_exptl_absorpt_correction_type' value 'multi scan' changed to
'multi-scan' according to
/home/saulius/struct/CIF-dictionaries/cif_core.dic dictionary named
'cif_core.dic' version 2.4.2 from 2011-04-26.

Automatic conversion script
Id: cif_fix_values 1891 2012-01-12 08:04:46Z andrius 
;
_cod_original_sg_symbol_H-M 'P 21/n'
_cod_database_code 7053356

loop_
_symmetry_equiv_pos_as_xyz
'x, y, z'
'-x+1/2, y+1/2, -z+1/2'
'-x, -y, -z'
'x-1/2, -y-1/2, z-1/2'

loop_
_atom_site_label
_atom_site_type_symbol
_atom_site_fract_x
_atom_site_fract_y
_atom_site_fract_z
_atom_site_U_iso_or_equiv
_atom_site_adp_type
_atom_site_occupancy
_atom_site_symmetry_multiplicity
_atom_site_calc_flag
_atom_site_refinement_flags
O1 O 0.65075(10) 0.20611(6) 0.36686(6) 0.0213(2) Uani 1 1 d .
N1 N 0.77824(11) 0.40230(6) 0.15410(6) 0.0140(2) Uani 1 1 d .
C1 C 0.69175(13) 0.25382(7) 0.32492(8) 0.0159(3) Uani 1 1 d .
C2 C 0.79104(13) 0.23913(7) 0.27715(8) 0.0150(3) Uani 1 1 d .
C3 C 0.81689(13) 0.28866(7) 0.22250(7) 0.0150(3) Uani 1 1 d .
H3 H 0.8778 0.2776 0.1891 0.018 Uiso 1 1 calc R
C4 C 0.75517(13) 0.35398(7) 0.21599(7) 0.0145(2) Uani 1 1 d .
C5 C 0.67159(13) 0.37299(7) 0.26689(7) 0.0151(3) Uani 1 1 d .
H5 H 0.6357 0.4192 0.2646 0.018 Uiso 1 1 calc R
C6 C 0.64000(13) 0.32481(7) 0.32130(7) 0.0152(3) Uani 1 1 d .
C7 C 0.73346(13) 0.38233(7) 0.07523(7) 0.0150(3) Uani 1 1 d .
C8 C 0.75755(13) 0.42485(7) 0.01429(8) 0.0161(3) Uani 1 1 d .
H8 H 0.7326 0.4088 -0.0397 0.019 Uiso 1 1 calc R
C9 C 0.81750(13) 0.49067(7) 0.02996(7) 0.0146(3) Uani 1 1 d .
C10 C 0.85988(13) 0.50991(7) 0.11078(7) 0.0154(3) Uani 1 1 d .
H10 H 0.9010 0.5545 0.1238 0.019 Uiso 1 1 calc R
C11 C 0.84325(12) 0.46538(7) 0.17256(7) 0.0142(2) Uani 1 1 d .
C12 C 0.83183(12) 0.53791(7) -0.03682(7) 0.0149(3) Uani 1 1 d .
C13 C 0.82300(13) 0.51055(8) -0.11432(8) 0.0165(3) Uani 1 1 d .
H13 H 0.8127 0.4614 -0.1232 0.020 Uiso 1 1 calc R
C14 C 0.82921(14) 0.55486(8) -0.17785(8) 0.0191(3) Uani 1 1 d .
H14 H 0.8199 0.5361 -0.2305 0.023 Uiso 1 1 calc R
C15 C 0.84901(15) 0.62647(8) -0.16514(8) 0.0219(3) Uani 1 1 d .
H15 H 0.8541 0.6567 -0.2088 0.026 Uiso 1 1 calc R
C16 C 0.86133(16) 0.65379(8) -0.08814(9) 0.0236(3) Uani 1 1 d .
H16 H 0.8768 0.7027 -0.0791 0.028 Uiso 1 1 calc R
C17 C 0.85117(15) 0.61010(8) -0.02434(8) 0.0200(3) Uani 1 1 d .
H17 H 0.8574 0.6293 0.0278 0.024 Uiso 1 1 calc R
C18 C 0.55440(13) 0.34843(8) 0.37672(8) 0.0166(3) Uani 1 1 d .
C19 C 0.58174(15) 0.32763(9) 0.45741(8) 0.0243(3) Uani 1 1 d .
H19 H 0.6509 0.2941 0.4760 0.029 Uiso 1 1 calc R
C20 C 0.50941(17) 0.35523(10) 0.51081(9) 0.0303(4) Uani 1 1 d .
H20 H 0.5303 0.3407 0.5655 0.036 Uiso 1 1 calc R
C21 C 0.40698(17) 0.40379(9) 0.48495(9) 0.0288(3) Uani 1 1 d .
H21 H 0.3582 0.4229 0.5217 0.035 Uiso 1 1 calc R
C22 C 0.37684(16) 0.42396(9) 0.40491(10) 0.0265(3) Uani 1 1 d .
H22 H 0.3066 0.4569 0.3865 0.032 Uiso 1 1 calc R
C23 C 0.44894(14) 0.39617(8) 0.35130(8) 0.0210(3) Uani 1 1 d .
H23 H 0.4260 0.4099 0.2964 0.025 Uiso 1 1 calc R
C24 C 0.86351(13) 0.17097(7) 0.28477(8) 0.0160(3) Uani 1 1 d .
C25 C 0.90087(14) 0.13990(8) 0.21811(8) 0.0199(3) Uani 1 1 d .
H25 H 0.8789 0.1628 0.1674 0.024 Uiso 1 1 calc R
C26 C 0.96944(15) 0.07624(8) 0.22509(9) 0.0234(3) Uani 1 1 d .
H26 H 0.9952 0.0564 0.1795 0.028 Uiso 1 1 calc R
C27 C 1.00046(14) 0.04149(8) 0.29838(10) 0.0235(3) Uani 1 1 d .
H27 H 1.0465 -0.0023 0.3031 0.028 Uiso 1 1 calc R
C28 C 0.96354(14) 0.07131(8) 0.36499(9) 0.0213(3) Uani 1 1 d .
H28 H 0.9839 0.0475 0.4152 0.026 Uiso 1 1 calc R
C29 C 0.89720(13) 0.13546(8) 0.35862(8) 0.0178(3) Uani 1 1 d .
H29 H 0.8743 0.1556 0.4049 0.021 Uiso 1 1 calc R
C30 C 0.90021(13) 0.48698(7) 0.25702(7) 0.0150(3) Uani 1 1 d .
C31 C 0.96957(13) 0.44135(8) 0.31657(8) 0.0170(3) Uani 1 1 d .
H31 H 0.9744 0.3926 0.3056 0.020 Uiso 1 1 calc R
C32 C 1.03117(14) 0.46769(8) 0.39164(8) 0.0192(3) Uani 1 1 d .
H32 H 1.0795 0.4368 0.4316 0.023 Uiso 1 1 calc R
C33 C 1.02295(15) 0.53883(8) 0.40900(8) 0.0217(3) Uani 1 1 d .
H33 H 1.0653 0.5564 0.4606 0.026 Uiso 1 1 calc R
C34 C 0.95287(16) 0.58386(8) 0.35083(8) 0.0230(3) Uani 1 1 d .
H34 H 0.9455 0.6323 0.3628 0.028 Uiso 1 1 calc R
C35 C 0.89321(14) 0.55827(8) 0.27485(8) 0.0191(3) Uani 1 1 d .
H35 H 0.8472 0.5897 0.2347 0.023 Uiso 1 1 calc R
C36 C 0.65123(14) 0.31793(7) 0.05267(8) 0.0165(3) Uani 1 1 d .
C37 C 0.52921(14) 0.30724(8) 0.07660(8) 0.0191(3) Uani 1 1 d .
H37 H 0.5044 0.3372 0.1155 0.023 Uiso 1 1 calc R
C38 C 0.44450(14) 0.25254(8) 0.04314(8) 0.0216(3) Uani 1 1 d .
H38 H 0.3616 0.2453 0.0593 0.026 Uiso 1 1 calc R
C39 C 0.48031(15) 0.20836(8) -0.01381(9) 0.0227(3) Uani 1 1 d .
H39 H 0.4211 0.1717 -0.0373 0.027 Uiso 1 1 calc R
C40 C 0.60247(16) 0.21790(8) -0.03615(9) 0.0234(3) Uani 1 1 d .
H40 H 0.6280 0.1869 -0.0740 0.028 Uiso 1 1 calc R
C41 C 0.68799(15) 0.27263(8) -0.00345(8) 0.0203(3) Uani 1 1 d .
H41 H 0.7713 0.2792 -0.0193 0.024 Uiso 1 1 calc R
O1G O 0.39464(11) 0.16612(6) 0.37334(7) 0.0281(3) Uani 1 1 d .
H1G H 0.4704 0.1805 0.3679 0.042 Uiso 1 1 calc R
C1G C 0.29133(16) 0.19950(9) 0.31581(9) 0.0257(3) Uani 1 1 d .
H1G1 H 0.2942 0.2507 0.3264 0.031 Uiso 1 1 calc R
H1G2 H 0.2024 0.1818 0.3220 0.031 Uiso 1 1 calc R
C2G C 0.3049(2) 0.18700(12) 0.23077(10) 0.0394(4) Uani 1 1 d .
H2G1 H 0.3897 0.2076 0.2230 0.059 Uiso 1 1 calc R
H2G2 H 0.2287 0.2089 0.1934 0.059 Uiso 1 1 calc R
H2G3 H 0.3051 0.1364 0.2204 0.059 Uiso 1 1 calc R

loop_
_atom_site_aniso_label
_atom_site_aniso_U_11
_atom_site_aniso_U_22
_atom_site_aniso_U_33
_atom_site_aniso_U_23
_atom_site_aniso_U_13
_atom_site_aniso_U_12
O1 0.0232(5) 0.0192(5) 0.0233(5) 0.0083(4) 0.0092(4) 0.0024(4)
N1 0.0149(5) 0.0155(6) 0.0122(5) 0.0017(4) 0.0040(4) 0.0005(4)
C1 0.0162(6) 0.0176(7) 0.0138(5) 0.0021(5) 0.0033(4) 0.0007(5)
C2 0.0156(6) 0.0144(6) 0.0146(5) -0.0006(5) 0.0028(4) -0.0003(5)
C3 0.0144(5) 0.0167(7) 0.0140(5) -0.0007(5) 0.0034(4) -0.0006(5)
C4 0.0157(5) 0.0157(6) 0.0122(5) 0.0022(5) 0.0034(4) -0.0015(5)
C5 0.0151(5) 0.0154(6) 0.0144(5) 0.0011(5) 0.0027(4) 0.0008(5)
C6 0.0146(5) 0.0175(7) 0.0137(5) 0.0017(5) 0.0038(4) 0.0013(5)
C7 0.0145(5) 0.0163(7) 0.0145(6) -0.0001(5) 0.0036(4) 0.0005(5)
C8 0.0174(6) 0.0174(7) 0.0134(5) 0.0001(5) 0.0035(4) -0.0007(5)
C9 0.0134(5) 0.0171(7) 0.0136(5) 0.0017(5) 0.0032(4) 0.0011(5)
C10 0.0155(6) 0.0156(7) 0.0147(6) -0.0002(5) 0.0021(4) -0.0002(5)
C11 0.0139(5) 0.0151(6) 0.0135(5) 0.0004(5) 0.0029(4) 0.0019(5)
C12 0.0135(5) 0.0179(7) 0.0135(5) 0.0027(5) 0.0031(4) 0.0005(5)
C13 0.0164(6) 0.0180(7) 0.0154(6) -0.0003(5) 0.0038(4) -0.0005(5)
C14 0.0179(6) 0.0259(8) 0.0140(6) 0.0002(5) 0.0044(5) 0.0005(5)
C15 0.0249(7) 0.0244(8) 0.0174(6) 0.0069(6) 0.0070(5) 0.0012(6)
C16 0.0321(8) 0.0172(7) 0.0223(7) 0.0019(6) 0.0080(6) -0.0013(6)
C17 0.0249(7) 0.0197(7) 0.0154(6) -0.0005(5) 0.0044(5) -0.0007(5)
C18 0.0173(6) 0.0178(7) 0.0156(6) 0.0016(5) 0.0056(5) 0.0004(5)
C19 0.0247(7) 0.0312(9) 0.0179(6) 0.0056(6) 0.0068(5) 0.0084(6)
C20 0.0330(8) 0.0417(10) 0.0184(7) 0.0052(7) 0.0102(6) 0.0103(7)
C21 0.0306(8) 0.0341(9) 0.0258(7) 0.0009(7) 0.0155(6) 0.0079(7)
C22 0.0237(7) 0.0289(8) 0.0295(7) 0.0057(6) 0.0116(6) 0.0090(6)
C23 0.0201(6) 0.0248(8) 0.0195(6) 0.0060(6) 0.0071(5) 0.0041(5)
C24 0.0141(5) 0.0148(6) 0.0186(6) -0.0010(5) 0.0027(4) -0.0012(5)
C25 0.0206(6) 0.0197(7) 0.0204(6) -0.0013(5) 0.0063(5) -0.0004(5)
C26 0.0212(7) 0.0208(7) 0.0292(7) -0.0063(6) 0.0074(5) -0.0002(6)
C27 0.0174(6) 0.0155(7) 0.0351(8) -0.0037(6) 0.0001(5) 0.0016(5)
C28 0.0195(6) 0.0166(7) 0.0243(7) 0.0013(5) -0.0027(5) -0.0008(5)
C29 0.0175(6) 0.0167(7) 0.0175(6) -0.0010(5) 0.0004(5) -0.0011(5)
C30 0.0150(6) 0.0175(7) 0.0129(5) 0.0003(5) 0.0039(4) -0.0012(5)
C31 0.0182(6) 0.0177(7) 0.0155(6) 0.0003(5) 0.0045(5) 0.0002(5)
C32 0.0209(6) 0.0223(7) 0.0142(6) 0.0034(5) 0.0033(5) 0.0004(5)
C33 0.0271(7) 0.0238(8) 0.0135(6) -0.0021(5) 0.0031(5) -0.0031(6)
C34 0.0307(7) 0.0193(7) 0.0187(6) -0.0035(6) 0.0047(5) 0.0006(6)
C35 0.0220(6) 0.0184(7) 0.0164(6) 0.0012(5) 0.0032(5) 0.0025(5)
C36 0.0193(6) 0.0156(7) 0.0137(5) 0.0028(5) 0.0013(4) -0.0018(5)
C37 0.0196(6) 0.0207(7) 0.0167(6) 0.0017(5) 0.0031(5) -0.0015(5)
C38 0.0192(6) 0.0235(8) 0.0206(6) 0.0058(6) 0.0012(5) -0.0041(5)
C39 0.0272(7) 0.0162(7) 0.0217(6) 0.0034(5) -0.0011(5) -0.0052(6)
C40 0.0316(8) 0.0172(7) 0.0207(6) -0.0017(6) 0.0040(5) -0.0012(6)
C41 0.0239(7) 0.0187(7) 0.0187(6) 0.0000(5) 0.0057(5) -0.0010(5)
O1G 0.0233(5) 0.0322(6) 0.0277(5) 0.0112(5) 0.0029(4) -0.0036(5)
C1G 0.0242(7) 0.0276(8) 0.0246(7) 0.0029(6) 0.0042(5) 0.0023(6)
C2G 0.0445(10) 0.0498(12) 0.0243(8) 0.0025(8) 0.0080(7) 0.0075(9)

loop_
_atom_type_symbol
_atom_type_description
_atom_type_scat_dispersion_real
_atom_type_scat_dispersion_imag
_atom_type_scat_source
C C 0.0033 0.0016 'International Tables Vol C Tables 4.2.6.8 and 6.1.1.4'
H H 0.0000 0.0000 'International Tables Vol C Tables 4.2.6.8 and 6.1.1.4'
N N 0.0061 0.0033 'International Tables Vol C Tables 4.2.6.8 and 6.1.1.4'
O O 0.0106 0.0060 'International Tables Vol C Tables 4.2.6.8 and 6.1.1.4'

loop_
_geom_angle_atom_site_label_1
_geom_angle_atom_site_label_2
_geom_angle_atom_site_label_3
_geom_angle
C11 N1 C7 120.35(11)
C11 N1 C4 122.12(10)
C7 N1 C4 117.52(11)
O1 C1 C6 121.84(12)
O1 C1 C2 121.70(13)
C6 C1 C2 116.44(11)
C3 C2 C1 119.99(12)
C3 C2 C24 119.32(11)
C1 C2 C24 120.68(12)
C4 C3 C2 120.95(12)
C4 C3 H3 119.5
C2 C3 H3 119.5
C3 C4 C5 120.77(12)
C3 C4 N1 118.91(11)
C5 C4 N1 120.32(12)
C4 C5 C6 120.41(13)
C4 C5 H5 119.8
C6 C5 H5 119.8
C5 C6 C1 120.69(11)
C5 C6 C18 118.43(12)
C1 C6 C18 120.86(11)
N1 C7 C8 119.88(12)
N1 C7 C36 121.88(11)
C8 C7 C36 118.12(11)
C7 C8 C9 121.68(12)
C7 C8 H8 119.2
C9 C8 H8 119.2
C8 C9 C10 116.86(12)
C8 C9 C12 120.70(11)
C10 C9 C12 122.43(12)
C11 C10 C9 121.58(13)
C11 C10 H10 119.2
C9 C10 H10 119.2
N1 C11 C10 119.44(11)
N1 C11 C30 121.96(11)
C10 C11 C30 118.58(12)
C17 C12 C13 119.05(12)
C17 C12 C9 120.92(12)
C13 C12 C9 120.01(12)
C14 C13 C12 120.33(13)
C14 C13 H13 119.8
C12 C13 H13 119.8
C13 C14 C15 120.41(13)
C13 C14 H14 119.8
C15 C14 H14 119.8
C14 C15 C16 119.63(13)
C14 C15 H15 120.2
C16 C15 H15 120.2
C17 C16 C15 120.46(14)
C17 C16 H16 119.8
C15 C16 H16 119.8
C16 C17 C12 120.07(13)
C16 C17 H17 120.0
C12 C17 H17 120.0
C23 C18 C19 117.53(12)
C23 C18 C6 120.93(12)
C19 C18 C6 121.40(12)
C20 C19 C18 121.08(14)
C20 C19 H19 119.5
C18 C19 H19 119.5
C21 C20 C19 120.61(14)
C21 C20 H20 119.7
C19 C20 H20 119.7
C22 C21 C20 119.08(14)
C22 C21 H21 120.5
C20 C21 H21 120.5
C21 C22 C23 120.37(14)
C21 C22 H22 119.8
C23 C22 H22 119.8
C22 C23 C18 121.30(13)
C22 C23 H23 119.4
C18 C23 H23 119.4
C29 C24 C25 117.80(13)
C29 C24 C2 121.27(12)
C25 C24 C2 120.93(12)
C26 C25 C24 121.10(13)
C26 C25 H25 119.4
C24 C25 H25 119.4
C27 C26 C25 120.26(14)
C27 C26 H26 119.9
C25 C26 H26 119.9
C26 C27 C28 119.41(14)
C26 C27 H27 120.3
C28 C27 H27 120.3
C29 C28 C27 120.51(13)
C29 C28 H28 119.7
C27 C28 H28 119.7
C28 C29 C24 120.89(13)
C28 C29 H29 119.6
C24 C29 H29 119.6
C35 C30 C31 119.08(12)
C35 C30 C11 116.87(12)
C31 C30 C11 123.81(12)
C32 C31 C30 119.76(13)
C32 C31 H31 120.1
C30 C31 H31 120.1
C31 C32 C33 120.73(13)
C31 C32 H32 119.6
C33 C32 H32 119.6
C34 C33 C32 119.71(13)
C34 C33 H33 120.1
C32 C33 H33 120.1
C33 C34 C35 120.02(14)
C33 C34 H34 120.0
C35 C34 H34 120.0
C34 C35 C30 120.68(13)
C34 C35 H35 119.7
C30 C35 H35 119.7
C41 C36 C37 119.63(13)
C41 C36 C7 117.88(12)
C37 C36 C7 121.81(13)
C38 C37 C36 119.75(13)
C38 C37 H37 120.1
C36 C37 H37 120.1
C37 C38 C39 120.43(13)
C37 C38 H38 119.8
C39 C38 H38 119.8
C40 C39 C38 119.86(14)
C40 C39 H39 120.1
C38 C39 H39 120.1
C39 C40 C41 120.32(14)
C39 C40 H40 119.8
C41 C40 H40 119.8
C40 C41 C36 119.98(13)
C40 C41 H41 120.0
C36 C41 H41 120.0
C1G O1G H1G 109.5
O1G C1G C2G 112.67(14)
O1G C1G H1G1 109.1
C2G C1G H1G1 109.1
O1G C1G H1G2 109.1
C2G C1G H1G2 109.1
H1G1 C1G H1G2 107.8
C1G C2G H2G1 109.5
C1G C2G H2G2 109.5
H2G1 C2G H2G2 109.5
C1G C2G H2G3 109.5
H2G1 C2G H2G3 109.5
H2G2 C2G H2G3 109.5

loop_
_geom_bond_atom_site_label_1
_geom_bond_atom_site_label_2
_geom_bond_distance
O1 C1 1.2794(16)
N1 C11 1.3727(17)
N1 C7 1.3743(16)
N1 C4 1.4557(16)
C1 C6 1.4457(19)
C1 C2 1.4532(18)
C2 C3 1.3893(18)
C2 C24 1.4826(19)
C3 C4 1.3852(19)
C3 H3 0.9500
C4 C5 1.3863(17)
C5 C6 1.3899(18)
C5 H5 0.9500
C6 C18 1.4846(18)
C7 C8 1.3792(18)
C7 C36 1.4850(19)
C8 C9 1.3924(19)
C8 H8 0.9500
C9 C10 1.3981(17)
C9 C12 1.4815(18)
C10 C11 1.3896(18)
C10 H10 0.9500
C11 C30 1.4864(17)
C12 C17 1.397(2)
C12 C13 1.4035(18)
C13 C14 1.3838(19)
C13 H13 0.9500
C14 C15 1.388(2)
C14 H14 0.9500
C15 C16 1.391(2)
C15 H15 0.9500
C16 C17 1.390(2)
C16 H16 0.9500
C17 H17 0.9500
C18 C23 1.3982(19)
C18 C19 1.3986(18)
C19 C20 1.390(2)
C19 H19 0.9500
C20 C21 1.388(2)
C20 H20 0.9500
C21 C22 1.385(2)
C21 H21 0.9500
C22 C23 1.393(2)
C22 H22 0.9500
C23 H23 0.9500
C24 C29 1.4028(18)
C24 C25 1.4036(18)
C25 C26 1.389(2)
C25 H25 0.9500
C26 C27 1.387(2)
C26 H26 0.9500
C27 C28 1.391(2)
C27 H27 0.9500
C28 C29 1.387(2)
C28 H28 0.9500
C29 H29 0.9500
C30 C35 1.395(2)
C30 C31 1.4023(18)
C31 C32 1.3883(18)
C31 H31 0.9500
C32 C33 1.392(2)
C32 H32 0.9500
C33 C34 1.383(2)
C33 H33 0.9500
C34 C35 1.3916(19)
C34 H34 0.9500
C35 H35 0.9500
C36 C41 1.3970(19)
C36 C37 1.3996(19)
C37 C38 1.390(2)
C37 H37 0.9500
C38 C39 1.390(2)
C38 H38 0.9500
C39 C40 1.385(2)
C39 H39 0.9500
C40 C41 1.392(2)
C40 H40 0.9500
C41 H41 0.9500
O1G C1G 1.4188(18)
O1G H1G 0.8400
C1G C2G 1.503(2)
C1G H1G1 0.9900
C1G H1G2 0.9900
C2G H2G1 0.9800
C2G H2G2 0.9800
C2G H2G3 0.9800

loop_
_geom_hbond_atom_site_label_D
_geom_hbond_atom_site_label_H
_geom_hbond_atom_site_label_A
_geom_hbond_distance_DH
_geom_hbond_distance_HA
_geom_hbond_distance_DA
_geom_hbond_angle_DHA
_geom_hbond_site_symmetry_A
O1G H1G O1 0.84 1.90 2.7321(15) 172.9 1
C17 H17 O1 0.95 2.33 3.2488(17) 162.9 2_655
C13 H13 O1G 0.95 2.57 3.4557(19) 155.3 4_665
C41 H41 O1G 0.95 2.64 3.4750(19) 146.4 4_665
C35 H35 C24 0.95 2.60 3.3551(19) 136.6 2_655

loop_
_geom_torsion_atom_site_label_1
_geom_torsion_atom_site_label_2
_geom_torsion_atom_site_label_3
_geom_torsion_atom_site_label_4
_geom_torsion
O1 C1 C2 C3 169.54(12)
C6 C1 C2 C3 -9.34(18)
O1 C1 C2 C24 -9.16(19)
C6 C1 C2 C24 171.96(11)
C1 C2 C3 C4 3.88(19)
C24 C2 C3 C4 -177.40(11)
C2 C3 C4 C5 3.50(19)
C2 C3 C4 N1 -175.83(12)
C11 N1 C4 C3 -115.86(14)
C7 N1 C4 C3 63.53(16)
C11 N1 C4 C5 64.81(17)
C7 N1 C4 C5 -115.81(14)
C3 C4 C5 C6 -4.96(19)
N1 C4 C5 C6 174.36(11)
C4 C5 C6 C1 -1.02(19)
C4 C5 C6 C18 177.68(12)
O1 C1 C6 C5 -170.92(13)
C2 C1 C6 C5 7.95(18)
O1 C1 C6 C18 10.41(19)
C2 C1 C6 C18 -170.72(12)
C11 N1 C7 C8 2.00(18)
C4 N1 C7 C8 -177.39(12)
C11 N1 C7 C36 -173.95(12)
C4 N1 C7 C36 6.66(18)
N1 C7 C8 C9 -5.0(2)
C36 C7 C8 C9 171.10(12)
C7 C8 C9 C10 3.85(19)
C7 C8 C9 C12 -174.78(12)
C8 C9 C10 C11 0.15(19)
C12 C9 C10 C11 178.76(12)
C7 N1 C11 C10 1.91(18)
C4 N1 C11 C10 -178.72(12)
C7 N1 C11 C30 -176.37(12)
C4 N1 C11 C30 3.00(18)
C9 C10 C11 N1 -3.00(19)
C9 C10 C11 C30 175.34(12)
C8 C9 C12 C17 159.74(13)
C10 C9 C12 C17 -18.81(19)
C8 C9 C12 C13 -18.82(18)
C10 C9 C12 C13 162.63(12)
C17 C12 C13 C14 -2.0(2)
C9 C12 C13 C14 176.61(12)
C12 C13 C14 C15 2.3(2)
C13 C14 C15 C16 -0.6(2)
C14 C15 C16 C17 -1.3(2)
C15 C16 C17 C12 1.6(2)
C13 C12 C17 C16 0.0(2)
C9 C12 C17 C16 -178.54(13)
C5 C6 C18 C23 36.35(19)
C1 C6 C18 C23 -144.95(14)
C5 C6 C18 C19 -139.27(15)
C1 C6 C18 C19 39.4(2)
C23 C18 C19 C20 -2.0(2)
C6 C18 C19 C20 173.73(15)
C18 C19 C20 C21 0.7(3)
C19 C20 C21 C22 0.6(3)
C20 C21 C22 C23 -0.4(3)
C21 C22 C23 C18 -1.1(3)
C19 C18 C23 C22 2.2(2)
C6 C18 C23 C22 -173.54(14)
C3 C2 C24 C29 147.53(13)
C1 C2 C24 C29 -33.76(18)
C3 C2 C24 C25 -32.37(18)
C1 C2 C24 C25 146.34(13)
C29 C24 C25 C26 -0.3(2)
C2 C24 C25 C26 179.64(13)
C24 C25 C26 C27 1.0(2)
C25 C26 C27 C28 -0.7(2)
C26 C27 C28 C29 -0.5(2)
C27 C28 C29 C24 1.3(2)
C25 C24 C29 C28 -0.89(19)
C2 C24 C29 C28 179.21(12)
N1 C11 C30 C35 -144.51(13)
C10 C11 C30 C35 37.20(17)
N1 C11 C30 C31 41.21(19)
C10 C11 C30 C31 -137.09(14)
C35 C30 C31 C32 -0.7(2)
C11 C30 C31 C32 173.46(12)
C30 C31 C32 C33 1.1(2)
C31 C32 C33 C34 -0.1(2)
C32 C33 C34 C35 -1.3(2)
C33 C34 C35 C30 1.7(2)
C31 C30 C35 C34 -0.7(2)
C11 C30 C35 C34 -175.24(12)
N1 C7 C36 C41 -132.99(13)
C8 C7 C36 C41 51.00(18)
N1 C7 C36 C37 56.52(18)
C8 C7 C36 C37 -119.50(14)
C41 C36 C37 C38 -1.3(2)
C7 C36 C37 C38 169.05(13)
C36 C37 C38 C39 0.1(2)
C37 C38 C39 C40 1.4(2)
C38 C39 C40 C41 -1.7(2)
C39 C40 C41 C36 0.5(2)
C37 C36 C41 C40 1.0(2)
C7 C36 C41 C40 -169.72(13)
